data_4080705
loop_
_publ_author_name
'Nie, Kun'
'Gu, Weikai'
'Yao, Yingming'
'Zhang, Yong'
'Shen, Qi'

_publ_section_title
;
 Synthesis and Characterization of Salalen Lanthanide Complexes and Their
 Application in the Polymerization ofrac-Lactide
;
_journal_issue 9
_journal_name_full Organometallics
_journal_page_first 2608
_journal_paper_doi 10.1021/om4001023
_journal_volume 32
_journal_year 2013
_chemical_formula_moiety 'C80 H114 N4 O6 Yb2, 2(C4 H8 O)'
_chemical_formula_sum 'C88 H130 N4 O8 Yb2'
_chemical_formula_weight 1718.04
_chemical_name_systematic
; 
 ? 
;
_space_group_IT_number 2
_symmetry_cell_setting triclinic
_symmetry_Int_Tables_number 2
_symmetry_space_group_name_Hall '-P 1'
_symmetry_space_group_name_H-M 'P -1'
_atom_sites_solution_hydrogens geom
_atom_sites_solution_primary direct
_atom_sites_solution_secondary difmap
_audit_creation_method SHELXL-97
_cell_angle_alpha 65.739(19)
_cell_angle_beta 70.85(2)
_cell_angle_gamma 71.90(2)
_cell_formula_units_Z 1
_cell_length_a 11.9932(13)
_cell_length_b 15.0020(16)
_cell_length_c 15.6481(17)
_cell_measurement_reflns_used 11175
_cell_measurement_temperature 223(2)
_cell_measurement_theta_max 27.5
_cell_measurement_theta_min 3.0
_cell_volume 2373.6(6)
_computing_cell_refinement CrystalClear
_computing_data_collection CrystalClear
_computing_data_reduction CrystalStructure
_computing_structure_refinement 'SHELXL-97 (Sheldrick, 1997)'
_computing_structure_solution 'SHELXS-97 (Sheldrick, 1990)'
_diffrn_ambient_temperature 223(2)
_diffrn_detector_area_resol_mean 14.63
_diffrn_measured_fraction_theta_full 0.973
_diffrn_measured_fraction_theta_max 0.973
_diffrn_measurement_device_type 'Rigaku Saturn'
_diffrn_measurement_method \w
_diffrn_radiation_monochromator graphite
_diffrn_radiation_source 'fine-focus sealed tube'
_diffrn_radiation_type MoK\a
_diffrn_radiation_wavelength 0.71075
_diffrn_reflns_av_R_equivalents 0.0638
_diffrn_reflns_av_sigmaI/netI 0.1494
_diffrn_reflns_limit_h_max 12
_diffrn_reflns_limit_h_min -15
_diffrn_reflns_limit_k_max 15
_diffrn_reflns_limit_k_min -19
_diffrn_reflns_limit_l_max 19
_diffrn_reflns_limit_l_min -20
_diffrn_reflns_number 21907
_diffrn_reflns_theta_full 27.46
_diffrn_reflns_theta_max 27.46
_diffrn_reflns_theta_min 3.04
_exptl_absorpt_coefficient_mu 2.007
_exptl_absorpt_correction_T_max 0.5008
_exptl_absorpt_correction_T_min 0.2967
_exptl_absorpt_correction_type multi-scan
_exptl_absorpt_process_details 'Jacobson, R. (1998) Private communication'
_exptl_crystal_colour yellow
_exptl_crystal_density_diffrn 1.202
_exptl_crystal_density_method 'not measured'
_exptl_crystal_description prism
_exptl_crystal_F_000 890
_exptl_crystal_size_max 0.80
_exptl_crystal_size_mid 0.70
_exptl_crystal_size_min 0.40
_refine_diff_density_max 2.130
_refine_diff_density_min -2.103
_refine_diff_density_rms 0.211
_refine_ls_extinction_method none
_refine_ls_goodness_of_fit_ref 1.017
_refine_ls_hydrogen_treatment constr
_refine_ls_matrix_type full
_refine_ls_number_parameters 471
_refine_ls_number_reflns 10576
_refine_ls_number_restraints 0
_refine_ls_restrained_S_all 1.017
_refine_ls_R_factor_all 0.0878
_refine_ls_R_factor_gt 0.0623
_refine_ls_shift/su_max 0.001
_refine_ls_shift/su_mean 0.000
_refine_ls_structure_factor_coef Fsqd
_refine_ls_weighting_details 'calc w=1/[\s^2^(Fo^2^)+(0.1033P)^2^+0.0000P] where P=(Fo^2^+2Fc^2^)/3'
_refine_ls_weighting_scheme calc
_refine_ls_wR_factor_gt 0.1658
_refine_ls_wR_factor_ref 0.2056
_reflns_number_gt 6966
_reflns_number_total 10576
_reflns_threshold_expression >2sigma(I)
_cod_data_source_file om4001023_si_001.cif
_cod_data_source_block complex6
_cod_original_cell_volume 2373.7(4)
_cod_database_code 4080705

loop_
_symmetry_equiv_pos_as_xyz
'x, y, z'
'-x, -y, -z'

loop_
_atom_site_label
_atom_site_type_symbol
_atom_site_fract_x
_atom_site_fract_y
_atom_site_fract_z
_atom_site_U_iso_or_equiv
_atom_site_adp_type
_atom_site_occupancy
_atom_site_symmetry_multiplicity
_atom_site_calc_flag
_atom_site_refinement_flags
_atom_site_disorder_assembly
_atom_site_disorder_group
Yb1 Yb 0.65819(2) 0.99754(2) 0.45602(2) 0.02905(15) Uani 1 1 d . . .
O1 O 0.6890(5) 1.0894(4) 0.3077(4) 0.0369(13) Uani 1 1 d . . .
O2 O 0.8071(4) 0.8806(4) 0.4412(4) 0.0326(13) Uani 1 1 d . . .
O3 O 0.5164(5) 0.9120(4) 0.4909(4) 0.0354(13) Uani 1 1 d . . .
O4 O 0.4877(12) 0.6961(10) 0.3237(9) 0.055(2) Uani 0.50 1 d P . .
O5 O 0.6732(19) 0.5174(15) 1.0774(14) 0.113(7) Uani 0.50 1 d P . .
N1 N 0.7833(6) 1.0993(5) 0.4474(5) 0.0352(16) Uani 1 1 d . . .
N2 N 0.7145(5) 0.9359(5) 0.6131(5) 0.0334(15) Uani 1 1 d . . .
C1 C 0.7813(7) 1.1243(6) 0.2445(5) 0.0315(17) Uani 1 1 d . . .
C2 C 0.8012(7) 1.1386(6) 0.1449(6) 0.039(2) Uani 1 1 d . . .
C3 C 0.9027(8) 1.1682(7) 0.0852(7) 0.044(2) Uani 1 1 d . . .
H3 H 0.9165 1.1749 0.0204 0.053 Uiso 1 1 calc R . .
C4 C 0.9906(8) 1.1903(7) 0.1109(6) 0.040(2) Uani 1 1 d . A .
C5 C 0.9664(7) 1.1823(6) 0.2056(6) 0.0340(18) Uani 1 1 d . . .
H5 H 1.0204 1.1992 0.2256 0.041 Uiso 1 1 calc R . .
C6 C 0.8653(7) 1.1502(6) 0.2727(5) 0.0337(18) Uani 1 1 d . . .
C7 C 0.8873(6) 0.8085(6) 0.4863(5) 0.0287(17) Uani 1 1 d . . .
C8 C 0.9941(6) 0.7620(6) 0.4353(6) 0.0331(18) Uani 1 1 d . . .
C9 C 1.0737(7) 0.6869(6) 0.4888(6) 0.042(2) Uani 1 1 d . . .
H9 H 1.1448 0.6557 0.4551 0.050 Uiso 1 1 calc R . .
C10 C 1.0545(7) 0.6550(6) 0.5896(7) 0.039(2) Uani 1 1 d . . .
C11 C 0.9515(8) 0.7057(6) 0.6346(6) 0.039(2) Uani 1 1 d . . .
H11 H 0.9373 0.6891 0.7015 0.046 Uiso 1 1 calc R . .
C12 C 0.8672(7) 0.7797(6) 0.5874(6) 0.0366(19) Uani 1 1 d . . .
C13 C 0.8574(7) 1.1389(6) 0.3716(6) 0.0332(18) Uani 1 1 d . . .
H13 H 0.9142 1.1640 0.3801 0.040 Uiso 1 1 calc R . .
C14 C 0.7996(8) 1.0885(6) 0.5413(6) 0.0388(19) Uani 1 1 d . . .
H14A H 0.7282 1.1257 0.5742 0.047 Uiso 1 1 calc R . .
H14B H 0.8696 1.1151 0.5313 0.047 Uiso 1 1 calc R . .
C15 C 0.8182(7) 0.9795(6) 0.6013(5) 0.0330(18) Uani 1 1 d . . .
H15A H 0.8257 0.9711 0.6648 0.040 Uiso 1 1 calc R . .
H15B H 0.8932 0.9437 0.5703 0.040 Uiso 1 1 calc R . .
C16 C 0.7528(7) 0.8277(6) 0.6409(6) 0.039(2) Uani 1 1 d . . .
H16A H 0.6875 0.8026 0.6392 0.046 Uiso 1 1 calc R . .
H16B H 0.7578 0.8024 0.7084 0.046 Uiso 1 1 calc R . .
C17 C 0.6122(8) 0.9644(7) 0.6884(6) 0.046(2) Uani 1 1 d . . .
H17A H 0.5420 0.9424 0.6924 0.069 Uiso 1 1 calc R . .
H17B H 0.5937 1.0364 0.6716 0.069 Uiso 1 1 calc R . .
H17C H 0.6342 0.9329 0.7501 0.069 Uiso 1 1 calc R . .
C18 C 0.7102(9) 1.1223(8) 0.1072(7) 0.056(3) Uani 1 1 d . . .
C19 C 0.6945(9) 1.0138(8) 0.1567(7) 0.059(3) Uani 1 1 d . . .
H19A H 0.7731 0.9694 0.1524 0.088 Uiso 1 1 calc R . .
H19B H 0.6470 1.0009 0.1251 0.088 Uiso 1 1 calc R . .
H19C H 0.6537 1.0025 0.2238 0.088 Uiso 1 1 calc R . .
C20 C 0.7479(12) 1.1392(11) -0.0008(8) 0.088(4) Uani 1 1 d . . .
H20A H 0.7548 1.2083 -0.0368 0.131 Uiso 1 1 calc R . .
H20B H 0.6878 1.1242 -0.0191 0.131 Uiso 1 1 calc R . .
H20C H 0.8251 1.0957 -0.0151 0.131 Uiso 1 1 calc R . .
C21 C 0.5888(9) 1.1947(9) 0.1264(8) 0.068(3) Uani 1 1 d . . .
H21A H 0.5589 1.1809 0.1952 0.101 Uiso 1 1 calc R . .
H21B H 0.5308 1.1856 0.1012 0.101 Uiso 1 1 calc R . .
H21C H 0.6006 1.2630 0.0949 0.101 Uiso 1 1 calc R . .
C22 C 1.1085(10) 1.2189(11) 0.0399(8) 0.076(2) Uani 1 1 d . . .
C23 C 1.114(2) 1.229(2) -0.0599(16) 0.076(2) Uani 0.50 1 d P A 1
H23A H 1.0509 1.2834 -0.0845 0.113 Uiso 0.50 1 calc PR A 1
H23B H 1.1024 1.1671 -0.0593 0.113 Uiso 0.50 1 calc PR A 1
H23C H 1.1919 1.2414 -0.1009 0.113 Uiso 0.50 1 calc PR A 1
C23A C 1.084(2) 1.303(2) -0.0435(16) 0.076(2) Uani 0.50 1 d P A 2
H23D H 1.1562 1.3309 -0.0781 0.113 Uiso 0.50 1 calc PR A 2
H23E H 1.0193 1.3534 -0.0237 0.113 Uiso 0.50 1 calc PR A 2
H23F H 1.0611 1.2822 -0.0850 0.113 Uiso 0.50 1 calc PR A 2
C24 C 1.110(2) 1.321(2) 0.0306(17) 0.076(2) Uani 0.50 1 d P A 1
H24A H 1.1830 1.3412 -0.0151 0.113 Uiso 0.50 1 calc PR A 1
H24B H 1.1079 1.3221 0.0928 0.113 Uiso 0.50 1 calc PR A 1
H24C H 1.0402 1.3678 0.0078 0.113 Uiso 0.50 1 calc PR A 1
C24A C 1.188(2) 1.231(2) 0.0826(16) 0.076(2) Uani 0.50 1 d P A 2
H24D H 1.2507 1.2630 0.0325 0.113 Uiso 0.50 1 calc PR A 2
H24E H 1.2233 1.1667 0.1230 0.113 Uiso 0.50 1 calc PR A 2
H24F H 1.1428 1.2731 0.1215 0.113 Uiso 0.50 1 calc PR A 2
C25 C 1.2200(19) 1.144(2) 0.0664(17) 0.076(2) Uani 0.50 1 d P A 1
H25A H 1.2150 1.0786 0.0703 0.113 Uiso 0.50 1 calc PR A 1
H25B H 1.2258 1.1395 0.1284 0.113 Uiso 0.50 1 calc PR A 1
H25C H 1.2907 1.1640 0.0177 0.113 Uiso 0.50 1 calc PR A 1
C25A C 1.177(2) 1.133(2) 0.0058(17) 0.076(2) Uani 0.50 1 d P A 2
H25D H 1.1371 1.1287 -0.0365 0.113 Uiso 0.50 1 calc PR A 2
H25E H 1.1812 1.0715 0.0608 0.113 Uiso 0.50 1 calc PR A 2
H25F H 1.2584 1.1431 -0.0289 0.113 Uiso 0.50 1 calc PR A 2
C26 C 1.0245(7) 0.7908(6) 0.3264(6) 0.0370(19) Uani 1 1 d . . .
C27 C 1.0412(9) 0.8986(7) 0.2807(7) 0.051(2) Uani 1 1 d . . .
H27A H 0.9796 0.9386 0.3161 0.077 Uiso 1 1 calc R . .
H27B H 1.0342 0.9249 0.2143 0.077 Uiso 1 1 calc R . .
H27C H 1.1202 0.9010 0.2825 0.077 Uiso 1 1 calc R . .
C28 C 0.9209(9) 0.7833(8) 0.2948(7) 0.057(3) Uani 1 1 d . . .
H28A H 0.9066 0.7158 0.3261 0.085 Uiso 1 1 calc R . .
H28B H 0.9418 0.7998 0.2255 0.085 Uiso 1 1 calc R . .
H28C H 0.8485 0.8296 0.3128 0.085 Uiso 1 1 calc R . .
C29 C 1.1351(10) 0.7235(9) 0.2872(7) 0.066(3) Uani 1 1 d . . .
H29A H 1.2036 0.7223 0.3079 0.100 Uiso 1 1 calc R . .
H29B H 1.1519 0.7488 0.2174 0.100 Uiso 1 1 calc R . .
H29C H 1.1205 0.6564 0.3113 0.100 Uiso 1 1 calc R . .
C30 C 1.1429(12) 0.5721(10) 0.6416(10) 0.087(2) Uani 1 1 d . . .
C31 C 1.1310(12) 0.5698(10) 0.7398(9) 0.087(2) Uani 1 1 d . . .
H31A H 1.0578 0.5473 0.7820 0.131 Uiso 1 1 calc R . .
H31B H 1.1272 0.6363 0.7374 0.131 Uiso 1 1 calc R . .
H31C H 1.2000 0.5244 0.7644 0.131 Uiso 1 1 calc R . .
C32 C 1.2729(11) 0.5836(10) 0.5895(10) 0.087(2) Uani 1 1 d . . .
H32A H 1.3264 0.5391 0.6316 0.131 Uiso 1 1 calc R . .
H32B H 1.2791 0.6521 0.5724 0.131 Uiso 1 1 calc R . .
H32C H 1.2955 0.5670 0.5316 0.131 Uiso 1 1 calc R . .
C33 C 1.1352(12) 0.4757(9) 0.6469(10) 0.087(2) Uani 1 1 d . . .
H33A H 1.1996 0.4251 0.6742 0.131 Uiso 1 1 calc R . .
H33B H 1.1430 0.4771 0.5828 0.131 Uiso 1 1 calc R . .
H33C H 1.0580 0.4603 0.6874 0.131 Uiso 1 1 calc R . .
C34 C 0.5412(7) 0.8247(6) 0.4681(6) 0.039(2) Uani 1 1 d . . .
H34A H 0.6076 0.8289 0.4107 0.046 Uiso 1 1 calc R . .
H34B H 0.4700 0.8219 0.4523 0.046 Uiso 1 1 calc R . .
C35 C 0.5743(8) 0.7297(7) 0.5483(7) 0.045(2) Uani 1 1 d . . .
C36 C 0.4936(10) 0.7010(9) 0.6346(9) 0.072(3) Uani 1 1 d . . .
H36 H 0.4169 0.7419 0.6450 0.087 Uiso 1 1 calc R . .
C37 C 0.5243(13) 0.6109(9) 0.7078(8) 0.091(5) Uani 1 1 d . . .
H37 H 0.4676 0.5912 0.7664 0.109 Uiso 1 1 calc R . .
C38 C 0.6344(15) 0.5529(9) 0.6946(10) 0.093(5) Uani 1 1 d . . .
H38 H 0.6538 0.4924 0.7438 0.112 Uiso 1 1 calc R . .
C39 C 0.7211(12) 0.5814(9) 0.6079(9) 0.075(3) Uani 1 1 d . . .
H39 H 0.7990 0.5420 0.5984 0.091 Uiso 1 1 calc R . .
C40 C 0.6870(8) 0.6688(7) 0.5385(7) 0.050(2) Uani 1 1 d . . .
H40 H 0.7440 0.6888 0.4801 0.059 Uiso 1 1 calc R . .
C41 C 0.4258(18) 0.7932(15) 0.2969(13) 0.055(2) Uani 0.50 1 d P . .
H41A H 0.3407 0.7954 0.3305 0.066 Uiso 0.50 1 calc PR . .
H41B H 0.4575 0.8325 0.3170 0.066 Uiso 0.50 1 calc PR . .
C42 C 0.4336(19) 0.8336(16) 0.2047(13) 0.055(2) Uani 0.50 1 d P . .
H42A H 0.4877 0.8810 0.1753 0.066 Uiso 0.50 1 calc PR . .
H42B H 0.3540 0.8694 0.1917 0.066 Uiso 0.50 1 calc PR . .
C43 C 0.4832(19) 0.7491(15) 0.1638(14) 0.055(2) Uani 0.50 1 d P . .
H43A H 0.4185 0.7267 0.1578 0.066 Uiso 0.50 1 calc PR . .
H43B H 0.5397 0.7686 0.1010 0.066 Uiso 0.50 1 calc PR . .
C44 C 0.5459(18) 0.6709(16) 0.2395(13) 0.055(2) Uani 0.50 1 d P . .
H44A H 0.5373 0.6042 0.2494 0.066 Uiso 0.50 1 calc PR . .
H44B H 0.6319 0.6722 0.2212 0.066 Uiso 0.50 1 calc PR . .
C45 C 0.621(2) 0.567(2) 1.010(2) 0.092(9) Uani 0.50 1 d P . .
H45A H 0.6019 0.6373 1.0049 0.111 Uiso 0.50 1 calc PR . .
H45B H 0.5441 0.5465 1.0285 0.111 Uiso 0.50 1 calc PR . .
C46 C 0.678(3) 0.563(2) 0.9182(16) 0.095(10) Uani 0.50 1 d P . .
H46A H 0.7258 0.6153 0.8805 0.114 Uiso 0.50 1 calc PR . .
H46B H 0.6202 0.5696 0.8830 0.114 Uiso 0.50 1 calc PR . .
C47 C 0.760(3) 0.456(2) 0.944(2) 0.105(10) Uani 0.50 1 d P . .
H47A H 0.7241 0.4065 0.9431 0.126 Uiso 0.50 1 calc PR . .
H47B H 0.8413 0.4549 0.9018 0.126 Uiso 0.50 1 calc PR . .
C48 C 0.758(3) 0.4457(18) 1.040(2) 0.094(9) Uani 0.50 1 d P . .
H48A H 0.7431 0.3794 1.0835 0.113 Uiso 0.50 1 calc PR . .
H48B H 0.8388 0.4482 1.0409 0.113 Uiso 0.50 1 calc PR . .

loop_
_atom_site_aniso_label
_atom_site_aniso_U_11
_atom_site_aniso_U_22
_atom_site_aniso_U_33
_atom_site_aniso_U_23
_atom_site_aniso_U_13
_atom_site_aniso_U_12
Yb1 0.0252(2) 0.0336(2) 0.0317(2) -0.01352(16) -0.00875(15) -0.00493(15)
O1 0.044(3) 0.037(3) 0.020(3) 0.004(2) -0.013(2) -0.009(3)
O2 0.024(3) 0.037(3) 0.033(3) -0.012(2) -0.005(2) -0.003(2)
O3 0.034(3) 0.030(3) 0.049(4) -0.024(3) -0.014(3) 0.003(2)
O4 0.068(5) 0.058(5) 0.040(4) -0.031(4) -0.022(4) 0.015(4)
O5 0.119(15) 0.087(14) 0.082(13) -0.010(11) -0.027(12) 0.026(12)
N1 0.038(4) 0.035(4) 0.038(4) -0.019(3) -0.012(3) -0.003(3)
N2 0.030(3) 0.033(4) 0.041(4) -0.021(3) -0.005(3) -0.003(3)
C1 0.031(4) 0.032(4) 0.029(4) -0.009(3) -0.004(3) -0.006(3)
C2 0.042(5) 0.040(5) 0.037(5) -0.012(4) -0.009(4) -0.014(4)
C3 0.042(5) 0.048(6) 0.037(5) -0.007(4) -0.001(4) -0.020(4)
C4 0.044(5) 0.042(5) 0.038(5) -0.018(4) -0.002(4) -0.014(4)
C5 0.032(4) 0.041(5) 0.035(4) -0.019(4) -0.003(3) -0.011(3)
C6 0.032(4) 0.033(4) 0.028(4) -0.002(3) -0.003(3) -0.011(3)
C7 0.022(4) 0.036(4) 0.031(4) -0.010(3) 0.000(3) -0.018(3)
C8 0.023(4) 0.031(4) 0.043(5) -0.013(4) -0.007(3) -0.004(3)
C9 0.037(5) 0.033(5) 0.049(5) -0.017(4) -0.005(4) -0.001(4)
C10 0.039(5) 0.027(4) 0.055(6) -0.016(4) -0.012(4) -0.007(3)
C11 0.052(5) 0.030(4) 0.043(5) -0.016(4) -0.024(4) -0.001(4)
C12 0.049(5) 0.029(4) 0.041(5) -0.014(4) -0.026(4) 0.000(4)
C13 0.042(4) 0.024(4) 0.035(4) -0.012(3) -0.015(4) 0.000(3)
C14 0.045(5) 0.042(5) 0.040(5) -0.026(4) -0.015(4) -0.002(4)
C15 0.042(4) 0.040(5) 0.025(4) -0.024(3) -0.011(3) 0.002(4)
C16 0.034(4) 0.044(5) 0.038(5) -0.012(4) -0.005(3) -0.015(4)
C17 0.042(5) 0.058(6) 0.038(5) -0.030(4) -0.006(4) 0.005(4)
C18 0.052(6) 0.065(7) 0.054(6) -0.002(5) -0.021(5) -0.033(5)
C19 0.052(6) 0.087(8) 0.059(6) -0.029(6) -0.003(5) -0.047(6)
C20 0.096(9) 0.130(12) 0.048(7) -0.010(7) -0.026(6) -0.058(9)
C21 0.067(7) 0.074(8) 0.058(7) 0.004(6) -0.042(6) -0.016(6)
C22 0.058(4) 0.111(7) 0.056(4) -0.028(5) 0.014(3) -0.045(5)
C23 0.058(4) 0.111(7) 0.056(4) -0.028(5) 0.014(3) -0.045(5)
C23A 0.058(4) 0.111(7) 0.056(4) -0.028(5) 0.014(3) -0.045(5)
C24 0.058(4) 0.111(7) 0.056(4) -0.028(5) 0.014(3) -0.045(5)
C24A 0.058(4) 0.111(7) 0.056(4) -0.028(5) 0.014(3) -0.045(5)
C25 0.058(4) 0.111(7) 0.056(4) -0.028(5) 0.014(3) -0.045(5)
C25A 0.058(4) 0.111(7) 0.056(4) -0.028(5) 0.014(3) -0.045(5)
C26 0.042(5) 0.032(4) 0.032(4) -0.007(3) -0.008(4) -0.007(4)
C27 0.054(6) 0.052(6) 0.042(5) -0.007(4) -0.001(4) -0.024(5)
C28 0.070(7) 0.064(7) 0.041(5) -0.025(5) -0.002(5) -0.020(5)
C29 0.067(7) 0.066(7) 0.049(6) -0.024(5) -0.004(5) 0.005(6)
C30 0.094(4) 0.065(4) 0.095(5) -0.017(4) -0.052(4) 0.012(4)
C31 0.094(4) 0.065(4) 0.095(5) -0.017(4) -0.052(4) 0.012(4)
C32 0.094(4) 0.065(4) 0.095(5) -0.017(4) -0.052(4) 0.012(4)
C33 0.094(4) 0.065(4) 0.095(5) -0.017(4) -0.052(4) 0.012(4)
C34 0.030(4) 0.037(5) 0.057(6) -0.021(4) -0.010(4) -0.011(3)
C35 0.051(5) 0.038(5) 0.049(5) -0.021(4) -0.023(4) 0.008(4)
C36 0.061(7) 0.069(8) 0.075(8) -0.037(7) -0.006(6) 0.009(6)
C37 0.124(11) 0.058(8) 0.039(6) 0.004(5) 0.009(7) -0.007(8)
C38 0.142(13) 0.045(7) 0.072(9) -0.012(6) -0.035(9) 0.008(8)
C39 0.093(9) 0.059(8) 0.078(9) -0.035(7) -0.032(7) 0.009(6)
C40 0.041(5) 0.034(5) 0.067(6) -0.016(5) -0.007(4) -0.007(4)
C41 0.068(5) 0.058(5) 0.040(4) -0.031(4) -0.022(4) 0.015(4)
C42 0.068(5) 0.058(5) 0.040(4) -0.031(4) -0.022(4) 0.015(4)
C43 0.068(5) 0.058(5) 0.040(4) -0.031(4) -0.022(4) 0.015(4)
C44 0.068(5) 0.058(5) 0.040(4) -0.031(4) -0.022(4) 0.015(4)
C45 0.067(16) 0.11(2) 0.12(2) -0.036(19) -0.067(17) -0.002(15)
C46 0.15(3) 0.11(2) 0.047(14) 0.003(14) -0.069(16) -0.05(2)
C47 0.12(2) 0.11(3) 0.077(19) -0.049(18) -0.032(17) 0.020(19)
C48 0.098(19) 0.038(13) 0.12(2) -0.011(14) -0.047(18) 0.018(13)

loop_
_atom_type_symbol
_atom_type_description
_atom_type_scat_dispersion_real
_atom_type_scat_dispersion_imag
_atom_type_scat_source
C C 0.0033 0.0016 'International Tables Vol C Tables 4.2.6.8 and 6.1.1.4'
H H 0.0000 0.0000 'International Tables Vol C Tables 4.2.6.8 and 6.1.1.4'
N N 0.0061 0.0033 'International Tables Vol C Tables 4.2.6.8 and 6.1.1.4'
O O 0.0106 0.0060 'International Tables Vol C Tables 4.2.6.8 and 6.1.1.4'
Yb Yb -0.3850 5.5486 'International Tables Vol C Tables 4.2.6.8 and 6.1.1.4'

loop_
_geom_angle_atom_site_label_1
_geom_angle_atom_site_label_2
_geom_angle_atom_site_label_3
_geom_angle
_geom_angle_site_symmetry_1
_geom_angle_site_symmetry_3
O2 Yb1 O1 96.4(2) . .
O2 Yb1 O3 164.1(2) . 2_676
O1 Yb1 O3 98.5(2) . 2_676
O2 Yb1 O3 96.3(2) . .
O1 Yb1 O3 110.2(2) . .
O3 Yb1 O3 73.4(2) 2_676 .
O2 Yb1 N1 92.1(2) . .
O1 Yb1 N1 77.6(2) . .
O3 Yb1 N1 96.4(2) 2_676 .
O3 Yb1 N1 167.8(2) . .
O2 Yb1 N2 78.1(2) . .
O1 Yb1 N2 147.8(2) . .
O3 Yb1 N2 92.0(2) 2_676 .
O3 Yb1 N2 102.0(2) . .
N1 Yb1 N2 71.0(2) . .
O2 Yb1 Yb1 131.82(15) . 2_676
O1 Yb1 Yb1 107.93(15) . 2_676
O3 Yb1 Yb1 36.85(15) 2_676 2_676
O3 Yb1 Yb1 36.56(13) . 2_676
N1 Yb1 Yb1 132.94(16) . 2_676
N2 Yb1 Yb1 98.70(14) . 2_676
C1 O1 Yb1 134.3(5) . .
C7 O2 Yb1 143.9(5) . .
C34 O3 Yb1 130.4(5) . 2_676
C34 O3 Yb1 122.5(4) . .
Yb1 O3 Yb1 106.6(2) 2_676 .
C41 O4 C44 108.3(13) . .
C45 O5 C48 101(2) . .
C13 N1 C14 118.1(7) . .
C13 N1 Yb1 124.0(6) . .
C14 N1 Yb1 115.2(5) . .
C16 N2 C17 110.9(6) . .
C16 N2 C15 109.0(6) . .
C17 N2 C15 108.5(7) . .
C16 N2 Yb1 107.2(5) . .
C17 N2 Yb1 111.7(5) . .
C15 N2 Yb1 109.5(4) . .
O1 C1 C6 120.8(7) . .
O1 C1 C2 121.2(7) . .
C6 C1 C2 118.0(7) . .
C3 C2 C1 117.7(8) . .
C3 C2 C18 120.9(8) . .
C1 C2 C18 121.4(7) . .
C2 C3 C4 125.9(9) . .
C2 C3 H3 117.0 . .
C4 C3 H3 117.0 . .
C5 C4 C3 115.6(8) . .
C5 C4 C22 121.1(8) . .
C3 C4 C22 123.3(8) . .
C4 C5 C6 122.5(8) . .
C4 C5 H5 118.8 . .
C6 C5 H5 118.8 . .
C5 C6 C1 120.1(7) . .
C5 C6 C13 115.6(7) . .
C1 C6 C13 124.2(7) . .
O2 C7 C8 121.5(7) . .
O2 C7 C12 119.3(7) . .
C8 C7 C12 119.2(7) . .
C9 C8 C7 117.5(7) . .
C9 C8 C26 119.9(7) . .
C7 C8 C26 122.6(7) . .
C8 C9 C10 124.5(8) . .
C8 C9 H9 117.8 . .
C10 C9 H9 117.8 . .
C11 C10 C9 115.2(8) . .
C11 C10 C30 123.8(9) . .
C9 C10 C30 121.0(9) . .
C10 C11 C12 124.0(8) . .
C10 C11 H11 118.0 . .
C12 C11 H11 118.0 . .
C11 C12 C7 119.5(8) . .
C11 C12 C16 121.7(8) . .
C7 C12 C16 118.7(7) . .
N1 C13 C6 127.9(8) . .
N1 C13 H13 116.0 . .
C6 C13 H13 116.0 . .
N1 C14 C15 108.2(6) . .
N1 C14 H14A 110.0 . .
C15 C14 H14A 110.0 . .
N1 C14 H14B 110.0 . .
C15 C14 H14B 110.0 . .
H14A C14 H14B 108.4 . .
C14 C15 N2 110.9(6) . .
C14 C15 H15A 109.5 . .
N2 C15 H15A 109.5 . .
C14 C15 H15B 109.5 . .
N2 C15 H15B 109.5 . .
H15A C15 H15B 108.0 . .
N2 C16 C12 121.6(7) . .
N2 C16 H16A 106.9 . .
C12 C16 H16A 106.9 . .
N2 C16 H16B 106.9 . .
C12 C16 H16B 106.9 . .
H16A C16 H16B 106.7 . .
N2 C17 H17A 109.5 . .
N2 C17 H17B 109.5 . .
H17A C17 H17B 109.5 . .
N2 C17 H17C 109.5 . .
H17A C17 H17C 109.5 . .
H17B C17 H17C 109.5 . .
C2 C18 C19 109.8(8) . .
C2 C18 C20 114.0(8) . .
C19 C18 C20 105.4(10) . .
C2 C18 C21 109.1(9) . .
C19 C18 C21 110.7(8) . .
C20 C18 C21 107.9(9) . .
C18 C19 H19A 109.5 . .
C18 C19 H19B 109.5 . .
H19A C19 H19B 109.5 . .
C18 C19 H19C 109.5 . .
H19A C19 H19C 109.5 . .
H19B C19 H19C 109.5 . .
C18 C20 H20A 109.5 . .
C18 C20 H20B 109.5 . .
H20A C20 H20B 109.5 . .
C18 C20 H20C 109.5 . .
H20A C20 H20C 109.5 . .
H20B C20 H20C 109.5 . .
C18 C21 H21A 109.5 . .
C18 C21 H21B 109.5 . .
H21A C21 H21B 109.5 . .
C18 C21 H21C 109.5 . .
H21A C21 H21C 109.5 . .
H21B C21 H21C 109.5 . .
C24A C22 C23A 112.5(17) . .
C24A C22 C23 133.7(14) . .
C23A C22 C23 47.3(14) . .
C24A C22 C24 60.7(15) . .
C23A C22 C24 58.8(15) . .
C23 C22 C24 103.7(16) . .
C24A C22 C25A 104.3(17) . .
C23A C22 C25A 106.8(16) . .
C23 C22 C25A 61.3(15) . .
C24 C22 C25A 144.0(14) . .
C24A C22 C25 55.2(14) . .
C23A C22 C25 134.8(14) . .
C23 C22 C25 105.8(16) . .
C24 C22 C25 112.9(16) . .
C25A C22 C25 51.0(14) . .
C24A C22 C4 113.9(12) . .
C23A C22 C4 111.1(12) . .
C23 C22 C4 112.4(12) . .
C24 C22 C4 108.4(12) . .
C25A C22 C4 107.6(12) . .
C25 C22 C4 113.3(12) . .
C22 C23 H23A 109.5 . .
C22 C23 H23B 109.5 . .
C22 C23 H23C 109.5 . .
C22 C23A H23D 109.5 . .
C22 C23A H23E 109.5 . .
H23D C23A H23E 109.5 . .
C22 C23A H23F 109.5 . .
H23D C23A H23F 109.5 . .
H23E C23A H23F 109.5 . .
C22 C24 H24A 109.5 . .
C22 C24 H24B 109.5 . .
C22 C24 H24C 109.5 . .
C22 C24A H24D 109.5 . .
C22 C24A H24E 109.5 . .
H24D C24A H24E 109.5 . .
C22 C24A H24F 109.5 . .
H24D C24A H24F 109.5 . .
H24E C24A H24F 109.5 . .
C22 C25 H25A 109.5 . .
C22 C25 H25B 109.5 . .
C22 C25 H25C 109.5 . .
C22 C25A H25D 109.5 . .
C22 C25A H25E 109.5 . .
H25D C25A H25E 109.5 . .
C22 C25A H25F 109.5 . .
H25D C25A H25F 109.5 . .
H25E C25A H25F 109.5 . .
C29 C26 C8 114.1(7) . .
C29 C26 C27 109.9(8) . .
C8 C26 C27 108.8(7) . .
C29 C26 C28 105.5(8) . .
C8 C26 C28 109.8(7) . .
C27 C26 C28 108.6(7) . .
C26 C27 H27A 109.5 . .
C26 C27 H27B 109.5 . .
H27A C27 H27B 109.5 . .
C26 C27 H27C 109.5 . .
H27A C27 H27C 109.5 . .
H27B C27 H27C 109.5 . .
C26 C28 H28A 109.5 . .
C26 C28 H28B 109.5 . .
H28A C28 H28B 109.5 . .
C26 C28 H28C 109.5 . .
H28A C28 H28C 109.5 . .
H28B C28 H28C 109.5 . .
C26 C29 H29A 109.5 . .
C26 C29 H29B 109.5 . .
H29A C29 H29B 109.5 . .
C26 C29 H29C 109.5 . .
H29A C29 H29C 109.5 . .
H29B C29 H29C 109.5 . .
C33 C30 C31 109.3(12) . .
C33 C30 C10 111.8(11) . .
C31 C30 C10 113.5(11) . .
C33 C30 C32 106.0(12) . .
C31 C30 C32 104.3(11) . .
C10 C30 C32 111.4(10) . .
C30 C31 H31A 109.5 . .
C30 C31 H31B 109.5 . .
H31A C31 H31B 109.5 . .
C30 C31 H31C 109.5 . .
H31A C31 H31C 109.5 . .
H31B C31 H31C 109.5 . .
C30 C32 H32A 109.5 . .
C30 C32 H32B 109.5 . .
H32A C32 H32B 109.5 . .
C30 C32 H32C 109.5 . .
H32A C32 H32C 109.5 . .
H32B C32 H32C 109.5 . .
C30 C33 H33A 109.5 . .
C30 C33 H33B 109.5 . .
H33A C33 H33B 109.5 . .
C30 C33 H33C 109.5 . .
H33A C33 H33C 109.5 . .
H33B C33 H33C 109.5 . .
O3 C34 C35 113.6(7) . .
O3 C34 H34A 108.8 . .
C35 C34 H34A 108.8 . .
O3 C34 H34B 108.8 . .
C35 C34 H34B 108.8 . .
H34A C34 H34B 107.7 . .
C36 C35 C40 117.1(9) . .
C36 C35 C34 121.1(8) . .
C40 C35 C34 121.7(9) . .
C35 C36 C37 120.6(10) . .
C35 C36 H36 119.7 . .
C37 C36 H36 119.7 . .
C38 C37 C36 120.2(11) . .
C38 C37 H37 119.9 . .
C36 C37 H37 119.9 . .
C37 C38 C39 120.8(11) . .
C37 C38 H38 119.6 . .
C39 C38 H38 119.6 . .
C40 C39 C38 117.0(11) . .
C40 C39 H39 121.5 . .
C38 C39 H39 121.5 . .
C39 C40 C35 124.2(10) . .
C39 C40 H40 117.9 . .
C35 C40 H40 117.9 . .
C42 C41 O4 112.9(16) . .
C42 C41 H41A 109.0 . .
O4 C41 H41A 109.0 . .
C42 C41 H41B 109.0 . .
O4 C41 H41B 109.0 . .
H41A C41 H41B 107.8 . .
C41 C42 C43 107.0(18) . .
C41 C42 H42A 110.3 . .
C43 C42 H42A 110.3 . .
C41 C42 H42B 110.3 . .
C43 C42 H42B 110.3 . .
H42A C42 H42B 108.6 . .
C44 C43 C42 100.8(15) . .
C44 C43 H43A 111.6 . .
C42 C43 H43A 111.6 . .
C44 C43 H43B 111.6 . .
C42 C43 H43B 111.6 . .
H43A C43 H43B 109.4 . .
O4 C44 C43 104.7(14) . .
O4 C44 H44A 110.8 . .
C43 C44 H44A 110.8 . .
O4 C44 H44B 110.8 . .
C43 C44 H44B 110.8 . .
H44A C44 H44B 108.9 . .
O5 C45 C46 120(2) . .
O5 C45 H45A 107.4 . .
C46 C45 H45A 107.4 . .
O5 C45 H45B 107.4 . .
C46 C45 H45B 107.4 . .
H45A C45 H45B 106.9 . .
C45 C46 C47 100(2) . .
C45 C46 H46A 111.7 . .
C47 C46 H46A 111.7 . .
C45 C46 H46B 111.7 . .
C47 C46 H46B 111.7 . .
H46A C46 H46B 109.5 . .
C48 C47 C46 97(2) . .
C48 C47 H47A 112.4 . .
C46 C47 H47A 112.4 . .
C48 C47 H47B 112.4 . .
C46 C47 H47B 112.4 . .
H47A C47 H47B 110.0 . .
O5 C48 C47 116(2) . .
O5 C48 H48A 108.3 . .
C47 C48 H48A 108.3 . .
O5 C48 H48B 108.3 . .
C47 C48 H48B 108.3 . .
H48A C48 H48B 107.4 . .

loop_
_geom_bond_atom_site_label_1
_geom_bond_atom_site_label_2
_geom_bond_distance
_geom_bond_site_symmetry_2
Yb1 O2 2.106(5) .
Yb1 O1 2.133(5) .
Yb1 O3 2.222(5) 2_676
Yb1 O3 2.237(6) .
Yb1 N1 2.393(7) .
Yb1 N2 2.488(7) .
Yb1 Yb1 3.5751(9) 2_676
O1 C1 1.301(9) .
O2 C7 1.330(9) .
O3 C34 1.416(10) .
O3 Yb1 2.222(5) 2_676
O4 C41 1.37(2) .
O4 C44 1.42(2) .
O5 C45 1.25(3) .
O5 C48 1.41(3) .
N1 C13 1.268(10) .
N1 C14 1.481(10) .
N2 C16 1.456(10) .
N2 C17 1.488(10) .
N2 C15 1.505(10) .
C1 C6 1.427(11) .
C1 C2 1.431(11) .
C2 C3 1.342(11) .
C2 C18 1.520(12) .
C3 C4 1.410(12) .
C3 H3 0.9400 .
C4 C5 1.373(11) .
C4 C22 1.540(12) .
C5 C6 1.383(10) .
C5 H5 0.9400 .
C6 C13 1.459(11) .
C7 C8 1.413(10) .
C7 C12 1.414(11) .
C8 C9 1.402(11) .
C8 C26 1.518(11) .
C9 C10 1.406(12) .
C9 H9 0.9400 .
C10 C11 1.374(12) .
C10 C30 1.499(14) .
C11 C12 1.384(11) .
C11 H11 0.9400 .
C12 C16 1.493(11) .
C13 H13 0.9400 .
C14 C15 1.501(11) .
C14 H14A 0.9800 .
C14 H14B 0.9800 .
C15 H15A 0.9800 .
C15 H15B 0.9800 .
C16 H16A 0.9800 .
C16 H16B 0.9800 .
C17 H17A 0.9700 .
C17 H17B 0.9700 .
C17 H17C 0.9700 .
C18 C19 1.529(13) .
C18 C20 1.531(15) .
C18 C21 1.545(15) .
C19 H19A 0.9700 .
C19 H19B 0.9700 .
C19 H19C 0.9700 .
C20 H20A 0.9700 .
C20 H20B 0.9700 .
C20 H20C 0.9700 .
C21 H21A 0.9700 .
C21 H21B 0.9700 .
C21 H21C 0.9700 .
C22 C24A 1.42(3) .
C22 C23A 1.43(3) .
C22 C23 1.49(3) .
C22 C24 1.49(3) .
C22 C25A 1.50(3) .
C22 C25 1.51(3) .
C23 H23A 0.9700 .
C23 H23B 0.9700 .
C23 H23C 0.9700 .
C23A H23D 0.9700 .
C23A H23E 0.9700 .
C23A H23F 0.9700 .
C24 H24A 0.9700 .
C24 H24B 0.9700 .
C24 H24C 0.9700 .
C24A H24D 0.9700 .
C24A H24E 0.9700 .
C24A H24F 0.9700 .
C25 H25A 0.9700 .
C25 H25B 0.9700 .
C25 H25C 0.9700 .
C25A H25D 0.9700 .
C25A H25E 0.9700 .
C25A H25F 0.9700 .
C26 C29 1.516(13) .
C26 C27 1.524(12) .
C26 C28 1.529(13) .
C27 H27A 0.9700 .
C27 H27B 0.9700 .
C27 H27C 0.9700 .
C28 H28A 0.9700 .
C28 H28B 0.9700 .
C28 H28C 0.9700 .
C29 H29A 0.9700 .
C29 H29B 0.9700 .
C29 H29C 0.9700 .
C30 C33 1.444(18) .
C30 C31 1.483(18) .
C30 C32 1.530(18) .
C31 H31A 0.9700 .
C31 H31B 0.9700 .
C31 H31C 0.9700 .
C32 H32A 0.9700 .
C32 H32B 0.9700 .
C32 H32C 0.9700 .
C33 H33A 0.9700 .
C33 H33B 0.9700 .
C33 H33C 0.9700 .
C34 C35 1.505(12) .
C34 H34A 0.9800 .
C34 H34B 0.9800 .
C35 C36 1.367(14) .
C35 C40 1.378(12) .
C36 C37 1.404(15) .
C36 H36 0.9400 .
C37 C38 1.341(18) .
C37 H37 0.9400 .
C38 C39 1.407(17) .
C38 H38 0.9400 .
C39 C40 1.361(14) .
C39 H39 0.9400 .
C40 H40 0.9400 .
C41 C42 1.30(2) .
C41 H41A 0.9800 .
C41 H41B 0.9800 .
C42 C43 1.52(3) .
C42 H42A 0.9800 .
C42 H42B 0.9800 .
C43 C44 1.50(2) .
C43 H43A 0.9800 .
C43 H43B 0.9800 .
C44 H44A 0.9800 .
C44 H44B 0.9800 .
C45 C46 1.39(4) .
C45 H45A 0.9800 .
C45 H45B 0.9800 .
C46 C47 1.57(4) .
C46 H46A 0.9800 .
C46 H46B 0.9800 .
C47 C48 1.44(4) .
C47 H47A 0.9800 .
C47 H47B 0.9800 .
C48 H48A 0.9800 .
C48 H48B 0.9800 .
